data_4035027
loop_
_publ_author_name
'Zhu, Yu'
'Shao, Li-Dong'
'Deng, Zhen-Tao'
'Bao, Ying'
'Shi, Xin'
'Zhao, Qin-Shi'

_publ_section_title
;
 PIDA/I<sub>2</sub>-Mediated \a- and \b-C(sp<sup>3</sup>)-H Bond Dual
 Functionalization of Tertiary Amines.
;
_journal_issue 17
_journal_name_full 'The Journal of organic chemistry'
_journal_page_first 10166
_journal_page_last 10174
_journal_paper_doi 10.1021/acs.joc.8b01424
_journal_volume 83
_journal_year 2018
_chemical_formula_moiety 'C11 H11 I2 N O'
_chemical_formula_sum 'C11 H11 I2 N O'
_chemical_formula_weight 427.01
_space_group_crystal_system monoclinic
_space_group_IT_number 14
_space_group_name_Hall '-P 2yn'
_space_group_name_H-M_alt 'P 1 21/n 1'
_atom_sites_solution_hydrogens geom
_atom_sites_solution_primary direct
_atom_sites_solution_secondary difmap
_audit_creation_method SHELXL-2014/7
_cell_angle_alpha 90
_cell_angle_beta 98.7160(10)
_cell_angle_gamma 90
_cell_formula_units_Z 4
_cell_length_a 6.0555(5)
_cell_length_b 10.5535(9)
_cell_length_c 19.4333(16)
_cell_measurement_reflns_used 9311
_cell_measurement_temperature 100(2)
_cell_measurement_theta_max 30.95
_cell_measurement_theta_min 2.20
_cell_volume 1227.58(18)
_computing_cell_refinement 'Bruker SAINT'
_computing_data_collection 'Bruker APEX2'
_computing_data_reduction 'Bruker SAINT'
_computing_molecular_graphics 'Bruker SHELXTL'
_computing_publication_material 'Bruker SHELXTL'
_computing_structure_refinement 'SHELXL-2014 (Sheldrick 2014)'
_computing_structure_solution 'SHELXS-97 (Sheldrick 2008)'
_diffrn_ambient_temperature 100(2)
_diffrn_measured_fraction_theta_full 0.998
_diffrn_measured_fraction_theta_max 0.937
_diffrn_measurement_device_type 'Bruker APEX-II CCD'
_diffrn_measurement_method '\f and \w scans'
_diffrn_radiation_type MoK\a
_diffrn_radiation_wavelength 0.71073
_diffrn_reflns_av_R_equivalents 0.0339
_diffrn_reflns_av_unetI/netI 0.0331
_diffrn_reflns_Laue_measured_fraction_full 0.998
_diffrn_reflns_Laue_measured_fraction_max 0.937
_diffrn_reflns_limit_h_max 8
_diffrn_reflns_limit_h_min -8
_diffrn_reflns_limit_k_max 14
_diffrn_reflns_limit_k_min -14
_diffrn_reflns_limit_l_max 27
_diffrn_reflns_limit_l_min -27
_diffrn_reflns_number 13236
_diffrn_reflns_point_group_measured_fraction_full 0.998
_diffrn_reflns_point_group_measured_fraction_max 0.937
_diffrn_reflns_theta_full 25.242
_diffrn_reflns_theta_max 30.983
_diffrn_reflns_theta_min 2.120
_diffrn_source 'fine-focus sealed tube'
_exptl_absorpt_coefficient_mu 5.098
_exptl_absorpt_correction_type multi-scan
_exptl_absorpt_process_details sadabs
_exptl_crystal_colour brown
_exptl_crystal_density_diffrn 2.310
_exptl_crystal_description plate
_exptl_crystal_F_000 792
_exptl_crystal_size_max 0.620
_exptl_crystal_size_mid 0.440
_exptl_crystal_size_min 0.080
_exptl_transmission_factor_max 0.4938
_exptl_transmission_factor_min 0.2222
_refine_diff_density_max 1.880
_refine_diff_density_min -2.692
_refine_diff_density_rms 0.260
_refine_ls_extinction_method none
_refine_ls_goodness_of_fit_ref 1.078
_refine_ls_hydrogen_treatment constr
_refine_ls_matrix_type full
_refine_ls_number_parameters 136
_refine_ls_number_reflns 3674
_refine_ls_number_restraints 0
_refine_ls_restrained_S_all 1.078
_refine_ls_R_factor_all 0.0392
_refine_ls_R_factor_gt 0.0369
_refine_ls_shift/su_max 0.001
_refine_ls_shift/su_mean 0.000
_refine_ls_structure_factor_coef Fsqd
_refine_ls_weighting_details 'w=1/[\s^2^(Fo^2^)+(0.0554P)^2^+9.9197P] where P=(Fo^2^+2Fc^2^)/3'
_refine_ls_weighting_scheme calc
_refine_ls_wR_factor_gt 0.1106
_refine_ls_wR_factor_ref 0.1122
_reflns_Friedel_coverage 0.000
_reflns_number_gt 3467
_reflns_number_total 3674
_reflns_threshold_expression 'I > 2\s(I)'
_cod_data_source_file jo8b01424_si_004.cif
_cod_data_source_block mo_fzzb411_0m
_cod_original_sg_symbol_H-M 'P 21/n'
_cod_database_code 4035027
_shelx_shelxl_version_number 2014/7
_shelx_space_group_comment
;
The symmetry employed for this shelxl refinement is uniquely defined
by the following loop, which should always be used as a source of
symmetry information in preference to the above space-group names.
They are only intended as comments.
;
_shelx_estimated_absorpt_t_min 0.144
_shelx_estimated_absorpt_t_max 0.686

loop_
_space_group_symop_operation_xyz
'x, y, z'
'-x+1/2, y+1/2, -z+1/2'
'-x, -y, -z'
'x-1/2, -y-1/2, z-1/2'

loop_
_atom_site_label
_atom_site_type_symbol
_atom_site_fract_x
_atom_site_fract_y
_atom_site_fract_z
_atom_site_U_iso_or_equiv
_atom_site_adp_type
_atom_site_occupancy
_atom_site_site_symmetry_order
_atom_site_calc_flag
_atom_site_refinement_flags_posn
_atom_site_refinement_flags_adp
I1 I 0.95348(7) -0.04516(3) 0.13217(2) 0.02681(11) Uani 1 1 d . .
I2 I 1.05914(4) 0.23934(3) 0.21614(2) 0.01266(9) Uani 1 1 d . .
O1 O 1.1303(5) -0.0538(3) 0.30206(17) 0.0151(6) Uani 1 1 d . .
N1 N 0.7934(5) 0.0258(3) 0.32286(17) 0.0089(6) Uani 1 1 d . .
C1 C 0.9442(9) 0.3305(5) 0.5232(2) 0.0209(9) Uani 1 1 d . .
H1 H 0.9732 0.4042 0.5512 0.025 Uiso 1 1 calc R U
C2 C 1.0964(8) 0.2915(5) 0.4813(3) 0.0200(9) Uani 1 1 d . .
H8 H 1.2298 0.3385 0.4805 0.024 Uiso 1 1 calc R U
C3 C 1.0547(7) 0.1841(5) 0.4404(2) 0.0156(8) Uani 1 1 d . .
H9 H 1.1597 0.1582 0.4115 0.019 Uiso 1 1 calc R U
C4 C 0.8596(7) 0.1135(4) 0.4411(2) 0.0103(7) Uani 1 1 d . .
C5 C 0.8154(7) -0.0034(4) 0.3967(2) 0.0111(7) Uani 1 1 d . .
H10 H 0.9396 -0.0642 0.4090 0.013 Uiso 1 1 calc R U
H11 H 0.6764 -0.0444 0.4065 0.013 Uiso 1 1 calc R U
C6 C 0.6083(6) 0.1025(4) 0.2884(2) 0.0120(7) Uani 1 1 d . .
H5 H 0.6246 0.1922 0.3032 0.014 Uiso 1 1 calc R U
H4 H 0.4630 0.0700 0.2983 0.014 Uiso 1 1 calc R U
C7 C 0.6288(7) 0.0879(4) 0.2114(2) 0.0129(7) Uani 1 1 d . .
H3 H 0.5402 0.0149 0.1904 0.015 Uiso 1 1 calc R U
H2 H 0.5792 0.1656 0.1849 0.015 Uiso 1 1 calc R U
C8 C 0.8783(6) 0.0654(4) 0.2131(2) 0.0085(6) Uani 1 1 d . .
C9 C 0.9553(6) 0.0030(4) 0.28389(19) 0.0085(7) Uani 1 1 d . .
C10 C 0.7507(9) 0.2628(5) 0.5245(2) 0.0203(9) Uani 1 1 d . .
H6 H 0.6465 0.2895 0.5535 0.024 Uiso 1 1 calc R U
C11 C 0.7074(7) 0.1545(4) 0.4831(2) 0.0140(8) Uani 1 1 d . .
H7 H 0.5727 0.1087 0.4836 0.017 Uiso 1 1 calc R U

loop_
_atom_site_aniso_label
_atom_site_aniso_U_11
_atom_site_aniso_U_22
_atom_site_aniso_U_33
_atom_site_aniso_U_23
_atom_site_aniso_U_13
_atom_site_aniso_U_12
I1 0.0407(2) 0.02002(18) 0.02063(17) -0.00211(11) 0.00772(14) -0.00201(13)
I2 0.01257(14) 0.00979(14) 0.01566(15) 0.00221(9) 0.00228(10) -0.00001(8)
O1 0.0139(14) 0.0145(14) 0.0170(15) 0.0039(11) 0.0030(11) 0.0071(11)
N1 0.0088(14) 0.0120(15) 0.0056(13) 0.0014(11) 0.0005(11) 0.0007(11)
C1 0.037(3) 0.015(2) 0.0084(17) -0.0028(15) -0.0039(17) 0.0007(18)
C2 0.022(2) 0.019(2) 0.017(2) -0.0011(17) -0.0033(16) -0.0075(17)
C3 0.0131(18) 0.019(2) 0.0144(18) -0.0015(15) 0.0015(14) -0.0031(15)
C4 0.0142(17) 0.0107(17) 0.0057(15) 0.0008(13) 0.0000(13) 0.0009(13)
C5 0.0163(17) 0.0107(17) 0.0061(15) 0.0006(13) 0.0013(13) -0.0011(14)
C6 0.0064(15) 0.020(2) 0.0096(16) 0.0025(14) 0.0015(12) 0.0037(14)
C7 0.0075(16) 0.021(2) 0.0089(16) 0.0023(14) -0.0010(12) -0.0007(14)
C8 0.0104(16) 0.0070(15) 0.0080(15) -0.0003(12) 0.0012(12) -0.0002(12)
C9 0.0101(16) 0.0065(16) 0.0085(16) 0.0006(12) 0.0006(12) 0.0002(12)
C10 0.032(3) 0.018(2) 0.0118(19) -0.0001(15) 0.0065(17) 0.0066(18)
C11 0.0152(18) 0.017(2) 0.0105(17) 0.0025(14) 0.0043(14) 0.0014(15)

loop_
_atom_type_symbol
_atom_type_description
_atom_type_scat_dispersion_real
_atom_type_scat_dispersion_imag
_atom_type_scat_source
C C 0.0033 0.0016 'International Tables Vol C Tables 4.2.6.8 and 6.1.1.4'
H H 0.0000 0.0000 'International Tables Vol C Tables 4.2.6.8 and 6.1.1.4'
N N 0.0061 0.0033 'International Tables Vol C Tables 4.2.6.8 and 6.1.1.4'
O O 0.0106 0.0060 'International Tables Vol C Tables 4.2.6.8 and 6.1.1.4'
I I -0.4742 1.8119 'International Tables Vol C Tables 4.2.6.8 and 6.1.1.4'

loop_
_geom_angle_atom_site_label_1
_geom_angle_atom_site_label_2
_geom_angle_atom_site_label_3
_geom_angle
C9 N1 C5 123.4(3)
C9 N1 C6 114.5(3)
C5 N1 C6 121.3(3)
C10 C1 C2 120.1(4)
C10 C1 H1 119.9
C2 C1 H1 119.9
C1 C2 C3 120.1(4)
C1 C2 H8 119.9
C3 C2 H8 119.9
C2 C3 C4 120.7(4)
C2 C3 H9 119.6
C4 C3 H9 119.6
C11 C4 C3 118.4(4)
C11 C4 C5 121.1(4)
C3 C4 C5 120.5(4)
N1 C5 C4 112.0(3)
N1 C5 H10 109.2
C4 C5 H10 109.2
N1 C5 H11 109.2
C4 C5 H11 109.2
H10 C5 H11 107.9
N1 C6 C7 102.9(3)
N1 C6 H5 111.2
C7 C6 H5 111.2
N1 C6 H4 111.2
C7 C6 H4 111.2
H5 C6 H4 109.1
C8 C7 C6 102.7(3)
C8 C7 H3 111.2
C6 C7 H3 111.2
C8 C7 H2 111.2
C6 C7 H2 111.2
H3 C7 H2 109.1
C7 C8 C9 104.7(3)
C7 C8 I1 113.7(3)
C9 C8 I1 111.6(3)
C7 C8 I2 111.7(3)
C9 C8 I2 105.1(2)
I1 C8 I2 109.60(17)
O1 C9 N1 126.7(4)
O1 C9 C8 127.1(4)
N1 C9 C8 106.2(3)
C1 C10 C11 119.9(4)
C1 C10 H6 120.0
C11 C10 H6 120.0
C4 C11 C10 120.6(4)
C4 C11 H7 119.7
C10 C11 H7 119.7

loop_
_geom_bond_atom_site_label_1
_geom_bond_atom_site_label_2
_geom_bond_distance
I1 C8 2.065(4)
I2 C8 2.133(4)
O1 C9 1.222(5)
N1 C9 1.348(5)
N1 C5 1.454(5)
N1 C6 1.461(5)
C1 C10 1.376(8)
C1 C2 1.382(7)
C1 H1 0.9500
C2 C3 1.386(6)
C2 H8 0.9500
C3 C4 1.399(6)
C3 H9 0.9500
C4 C11 1.389(6)
C4 C5 1.506(6)
C5 H10 0.9900
C5 H11 0.9900
C6 C7 1.529(6)
C6 H5 0.9900
C6 H4 0.9900
C7 C8 1.524(5)
C7 H3 0.9900
C7 H2 0.9900
C8 C9 1.532(5)
C10 C11 1.400(6)
C10 H6 0.9500
C11 H7 0.9500

loop_
_geom_hbond_atom_site_label_D
_geom_hbond_atom_site_label_H
_geom_hbond_atom_site_label_A
_geom_hbond_distance_DH
_geom_hbond_distance_HA
_geom_hbond_distance_DA
_geom_hbond_angle_DHA
_geom_hbond_site_symmetry_A
C6 H4 O1 0.99 2.41 3.377(5) 164.7 1_455
C6 H5 I1 0.99 3.11 4.065(5) 162.8 2_655
C6 H4 O1 0.99 2.41 3.377(5) 164.7 1_455
C6 H5 I1 0.99 3.11 4.065(5) 162.8 2_655
C6 H4 O1 0.99 2.41 3.377(5) 164.7 1_455
C6 H4 I2 0.99 3.25 3.701(4) 109.8 1_455
C6 H5 I1 0.99 3.11 4.065(5) 162.8 2_655
C6 H4 O1 0.99 2.41 3.377(5) 164.7 1_455
C6 H4 I2 0.99 3.25 3.701(4) 109.8 1_455
C6 H5 I1 0.99 3.11 4.065(5) 162.8 2_655
C6 H5 I1 0.99 3.11 4.065(5) 162.8 2_655
C6 H4 I2 0.99 3.25 3.701(4) 109.8 1_455
C6 H4 O1 0.99 2.41 3.377(5) 164.7 1_455
C6 H5 I1 0.99 3.11 4.065(5) 162.8 2_655
C6 H4 I2 0.99 3.25 3.701(4) 109.8 1_455
C6 H4 O1 0.99 2.41 3.377(5) 164.7 1_455
C6 H5 I1 0.99 3.11 4.065(5) 162.8 2_655
C6 H4 O1 0.99 2.41 3.377(5) 164.7 1_455

loop_
_geom_torsion_atom_site_label_1
_geom_torsion_atom_site_label_2
_geom_torsion_atom_site_label_3
_geom_torsion_atom_site_label_4
_geom_torsion
C10 C1 C2 C3 0.0(7)
C1 C2 C3 C4 -0.3(7)
C2 C3 C4 C11 0.9(6)
C2 C3 C4 C5 -179.9(4)
C9 N1 C5 C4 103.5(4)
C6 N1 C5 C4 -65.5(5)
C11 C4 C5 N1 116.2(4)
C3 C4 C5 N1 -63.1(5)
C9 N1 C6 C7 20.0(5)
C5 N1 C6 C7 -170.1(4)
N1 C6 C7 C8 -28.6(4)
C6 C7 C8 C9 28.1(4)
C6 C7 C8 I1 150.2(3)
C6 C7 C8 I2 -85.1(3)
C5 N1 C9 O1 6.9(7)
C6 N1 C9 O1 176.7(4)
C5 N1 C9 C8 -171.7(3)
C6 N1 C9 C8 -2.0(4)
C7 C8 C9 O1 164.3(4)
I1 C8 C9 O1 40.9(5)
I2 C8 C9 O1 -77.9(4)
C7 C8 C9 N1 -17.1(4)
I1 C8 C9 N1 -140.5(3)
I2 C8 C9 N1 100.7(3)
C2 C1 C10 C11 -0.3(7)
C3 C4 C11 C10 -1.1(6)
C5 C4 C11 C10 179.6(4)
C1 C10 C11 C4 0.9(7)
